data_7105082
loop_
_publ_author_name
'Zhongjian Zhang'
'Xiaoping Xu'
'Song Sun'
'Yingming Yao'
'Yong Zhang'
'Qi Shen'

_publ_section_title
;
 Facile syntheses of bimetallic ytterbium bisamides stabilized by a
 flexible bridged bis(phenolato) ligand and the high activity for the
 polymerization of L-lactide
;
_journal_name_full 'Chem. Commun.'
_journal_page_first 7414
_journal_page_last 7416
_journal_paper_doi 10.1039/b915414k
_journal_year 2009
_chemical_formula_moiety 'C66 H140 Cl2 Li2 N6 O4 Si8 Yb2, 2(C7 H8)'
_chemical_formula_sum 'C80 H156 Cl2 Li2 N6 O4 Si8 Yb2'
_chemical_formula_weight 1921.69
_chemical_name_systematic
;
?
;
_space_group_IT_number 14
_symmetry_cell_setting monoclinic
_symmetry_Int_Tables_number 14
_symmetry_space_group_name_Hall '-P 2yn'
_symmetry_space_group_name_H-M 'P 1 21/n 1'
_atom_sites_solution_hydrogens geom
_atom_sites_solution_primary direct
_atom_sites_solution_secondary difmap
_audit_creation_method SHELXL-97
_cell_angle_alpha 90.00
_cell_angle_beta 99.936(2)
_cell_angle_gamma 90.00
_cell_formula_units_Z 2
_cell_length_a 16.5951(16)
_cell_length_b 12.1850(10)
_cell_length_c 25.657(2)
_cell_measurement_reflns_used 19021
_cell_measurement_temperature 193(2)
_cell_measurement_theta_max 25.3
_cell_measurement_theta_min 3.0
_cell_volume 5110.4(8)
_computing_cell_refinement CrystalClear
_computing_data_collection CrystalClear
_computing_data_reduction CrystalStructure
_computing_structure_refinement 'SHELXL-97 (Sheldrick, 1997)'
_computing_structure_solution 'SHELXS-97 (Sheldrick, 1990)'
_diffrn_ambient_temperature 193(2)
_diffrn_detector_area_resol_mean 7.31
_diffrn_measured_fraction_theta_full 0.998
_diffrn_measured_fraction_theta_max 0.998
_diffrn_measurement_device_type 'Rigaku Mercury'
_diffrn_measurement_method \w
_diffrn_radiation_monochromator graphite
_diffrn_radiation_source 'fine-focus sealed tube'
_diffrn_radiation_type MoK\a
_diffrn_radiation_wavelength 0.71070
_diffrn_reflns_av_R_equivalents 0.0454
_diffrn_reflns_av_sigmaI/netI 0.0364
_diffrn_reflns_limit_h_max 19
_diffrn_reflns_limit_h_min -19
_diffrn_reflns_limit_k_max 14
_diffrn_reflns_limit_k_min -13
_diffrn_reflns_limit_l_max 27
_diffrn_reflns_limit_l_min -30
_diffrn_reflns_number 48499
_diffrn_reflns_theta_full 25.35
_diffrn_reflns_theta_max 25.35
_diffrn_reflns_theta_min 3.00
_exptl_absorpt_coefficient_mu 2.008
_exptl_absorpt_correction_T_max 0.448
_exptl_absorpt_correction_T_min 0.224
_exptl_absorpt_correction_type multi-scan
_exptl_absorpt_process_details 'Jacobson, R. (1998) Private communication'
_exptl_crystal_colour light-Yellow
_exptl_crystal_density_diffrn 1.249
_exptl_crystal_density_method 'not measured'
_exptl_crystal_description block
_exptl_crystal_F_000 2004
_exptl_crystal_size_max 0.80
_exptl_crystal_size_mid 0.50
_exptl_crystal_size_min 0.40
_refine_diff_density_max 1.320
_refine_diff_density_min -1.028
_refine_diff_density_rms 0.080
_refine_ls_extinction_method none
_refine_ls_goodness_of_fit_ref 1.163
_refine_ls_hydrogen_treatment constr
_refine_ls_matrix_type full
_refine_ls_number_parameters 481
_refine_ls_number_reflns 9342
_refine_ls_number_restraints 18
_refine_ls_restrained_S_all 1.172
_refine_ls_R_factor_all 0.0501
_refine_ls_R_factor_gt 0.0426
_refine_ls_shift/su_max 0.001
_refine_ls_shift/su_mean 0.000
_refine_ls_structure_factor_coef Fsqd
_refine_ls_weighting_details 'calc w=1/[\s^2^(Fo^2^)+(0.0351P)^2^+6.6371P] where P=(Fo^2^+2Fc^2^)/3'
_refine_ls_weighting_scheme calc
_refine_ls_wR_factor_gt 0.0912
_refine_ls_wR_factor_ref 0.0943
_reflns_number_gt 8438
_reflns_number_total 9342
_reflns_threshold_expression >2sigma(I)
_cod_data_source_file b915414k.txt
_cod_data_source_block complexl
_cod_original_sg_symbol_H-M 'P 21/n'
_cod_database_code 7105082

loop_
_symmetry_equiv_pos_as_xyz
'x, y, z'
'-x+1/2, y+1/2, -z+1/2'
'-x, -y, -z'
'x-1/2, -y-1/2, z-1/2'

loop_
_atom_site_label
_atom_site_type_symbol
_atom_site_fract_x
_atom_site_fract_y
_atom_site_fract_z
_atom_site_U_iso_or_equiv
_atom_site_adp_type
_atom_site_occupancy
_atom_site_symmetry_multiplicity
_atom_site_calc_flag
_atom_site_refinement_flags
_atom_site_disorder_assembly
_atom_site_disorder_group
Yb1 Yb 0.208601(11) 0.177734(15) 0.420548(7) 0.03289(8) Uani 1 1 d . . .
Cl1 Cl 0.35806(7) 0.23993(10) 0.42735(5) 0.0479(3) Uani 1 1 d . . .
Si1 Si 0.12658(9) 0.43628(11) 0.39915(6) 0.0490(3) Uani 1 1 d . . .
Si2 Si 0.01210(8) 0.24840(13) 0.37540(6) 0.0532(4) Uani 1 1 d . . .
Si3 Si 0.23955(9) 0.07389(12) 0.30928(5) 0.0512(4) Uani 1 1 d . . .
Si4 Si 0.16990(9) -0.09125(12) 0.37691(7) 0.0577(4) Uani 1 1 d . . .
O1 O 0.24312(17) 0.1344(2) 0.50048(11) 0.0366(7) Uani 1 1 d . . .
O2 O 0.4231(2) 0.2548(3) 0.56752(14) 0.0584(9) Uani 1 1 d . . .
N1 N 0.4152(2) 0.0045(3) 0.50817(13) 0.0333(8) Uani 1 1 d . . .
N2 N 0.1089(2) 0.2967(3) 0.39979(14) 0.0386(9) Uani 1 1 d . . .
N3 N 0.2026(2) 0.0392(3) 0.36624(14) 0.0419(9) Uani 1 1 d . . .
C1 C 0.2527(2) 0.0897(3) 0.55001(16) 0.0319(9) Uani 1 1 d . . .
C2 C 0.2177(3) 0.1373(4) 0.59079(17) 0.0369(10) Uani 1 1 d . . .
C3 C 0.2370(3) 0.0884(4) 0.64074(17) 0.0426(11) Uani 1 1 d . . .
H3 H 0.2142 0.1199 0.6688 0.051 Uiso 1 1 calc R . .
C4 C 0.2868(3) -0.0022(4) 0.65228(17) 0.0399(10) Uani 1 1 d . . .
C5 C 0.3173(3) -0.0492(4) 0.61052(17) 0.0396(10) Uani 1 1 d . . .
H5 H 0.3495 -0.1139 0.6166 0.048 Uiso 1 1 calc R . .
C6 C 0.3020(2) -0.0044(3) 0.56005(16) 0.0338(9) Uani 1 1 d . . .
C7 C 0.3403(3) -0.0548(4) 0.51644(17) 0.0381(10) Uani 1 1 d . . .
H7A H 0.3543 -0.1323 0.5254 0.046 Uiso 1 1 calc R . .
H7B H 0.3000 -0.0539 0.4831 0.046 Uiso 1 1 calc R . .
C8 C 0.4383(2) -0.0332(4) 0.45817(16) 0.0356(10) Uani 1 1 d . . .
H8A H 0.3936 -0.0162 0.4284 0.043 Uiso 1 1 calc R . .
H8B H 0.4461 -0.1138 0.4595 0.043 Uiso 1 1 calc R . .
C9 C 0.5164(2) 0.0215(4) 0.44861(16) 0.0373(10) Uani 1 1 d . . .
H9A H 0.5299 -0.0041 0.4145 0.045 Uiso 1 1 calc R . .
H9B H 0.5083 0.1020 0.4464 0.045 Uiso 1 1 calc R . .
C10 C 0.1613(3) 0.2372(4) 0.58220(18) 0.0453(11) Uani 1 1 d . . .
C11 C 0.1315(4) 0.2735(6) 0.6331(2) 0.082(2) Uani 1 1 d . . .
H11A H 0.1014 0.2132 0.6462 0.123 Uiso 1 1 calc R . .
H11B H 0.0955 0.3373 0.6255 0.123 Uiso 1 1 calc R . .
H11C H 0.1787 0.2930 0.6600 0.123 Uiso 1 1 calc R . .
C12 C 0.0862(3) 0.2097(5) 0.5415(2) 0.0574(14) Uani 1 1 d . . .
H12A H 0.1029 0.1913 0.5078 0.086 Uiso 1 1 calc R . .
H12B H 0.0494 0.2732 0.5367 0.086 Uiso 1 1 calc R . .
H12C H 0.0578 0.1469 0.5539 0.086 Uiso 1 1 calc R . .
C13 C 0.2065(4) 0.3356(4) 0.5632(3) 0.0655(16) Uani 1 1 d . . .
H13A H 0.2542 0.3538 0.5900 0.098 Uiso 1 1 calc R . .
H13B H 0.1696 0.3989 0.5576 0.098 Uiso 1 1 calc R . .
H13C H 0.2245 0.3168 0.5299 0.098 Uiso 1 1 calc R . .
C14 C 0.3061(3) -0.0500(4) 0.70819(18) 0.0526(13) Uani 1 1 d D . .
C15 C 0.3911(6) -0.1000(10) 0.7187(3) 0.155(5) Uani 1 1 d . . .
H15A H 0.4302 -0.0483 0.7078 0.232 Uiso 1 1 calc R . .
H15B H 0.3912 -0.1683 0.6986 0.232 Uiso 1 1 calc R . .
H15C H 0.4067 -0.1156 0.7566 0.232 Uiso 1 1 calc R . .
C16 C 0.2439(7) -0.1357(9) 0.7137(3) 0.166(5) Uani 1 1 d . . .
H16A H 0.2522 -0.1619 0.7504 0.249 Uiso 1 1 calc R . .
H16B H 0.2496 -0.1972 0.6900 0.249 Uiso 1 1 calc R . .
H16C H 0.1889 -0.1043 0.7044 0.249 Uiso 1 1 calc R . .
C17 C 0.3099(7) 0.0353(7) 0.7492(2) 0.139(4) Uani 1 1 d D . .
H17A H 0.2555 0.0676 0.7479 0.208 Uiso 1 1 calc R . .
H17B H 0.3485 0.0926 0.7429 0.208 Uiso 1 1 calc R . .
H17C H 0.3281 0.0025 0.7841 0.208 Uiso 1 1 calc R . .
C18 C 0.0783(4) 0.5145(5) 0.4487(2) 0.0706(17) Uani 1 1 d . . .
H18A H 0.0187 0.5075 0.4400 0.106 Uiso 1 1 calc R . .
H18B H 0.0935 0.5921 0.4479 0.106 Uiso 1 1 calc R . .
H18C H 0.0975 0.4848 0.4842 0.106 Uiso 1 1 calc R . .
C19 C 0.0900(5) 0.4993(5) 0.3326(2) 0.086(2) Uani 1 1 d . . .
H19A H 0.1152 0.4613 0.3058 0.130 Uiso 1 1 calc R . .
H19B H 0.1052 0.5771 0.3334 0.130 Uiso 1 1 calc R . .
H19C H 0.0303 0.4926 0.3237 0.130 Uiso 1 1 calc R . .
C20 C 0.2356(4) 0.4682(4) 0.4154(2) 0.0681(16) Uani 1 1 d . . .
H20A H 0.2594 0.4310 0.4484 0.102 Uiso 1 1 calc R . .
H20B H 0.2428 0.5477 0.4199 0.102 Uiso 1 1 calc R . .
H20C H 0.2632 0.4431 0.3867 0.102 Uiso 1 1 calc R . .
C21 C -0.0720(4) 0.3406(6) 0.3891(3) 0.089(2) Uani 1 1 d . . .
H21A H -0.0655 0.3545 0.4272 0.133 Uiso 1 1 calc R . .
H21B H -0.1249 0.3054 0.3768 0.133 Uiso 1 1 calc R . .
H21C H -0.0695 0.4103 0.3703 0.133 Uiso 1 1 calc R . .
C22 C -0.0068(4) 0.1143(6) 0.4058(3) 0.084(2) Uani 1 1 d . . .
H22A H 0.0377 0.0634 0.4024 0.126 Uiso 1 1 calc R . .
H22B H -0.0588 0.0837 0.3877 0.126 Uiso 1 1 calc R . .
H22C H -0.0093 0.1250 0.4433 0.126 Uiso 1 1 calc R . .
C23 C -0.0035(4) 0.2254(6) 0.3025(2) 0.0767(18) Uani 1 1 d . . .
H23A H 0.0087 0.2931 0.2848 0.115 Uiso 1 1 calc R . .
H23B H -0.0604 0.2040 0.2897 0.115 Uiso 1 1 calc R . .
H23C H 0.0330 0.1668 0.2946 0.115 Uiso 1 1 calc R . .
C24 C 0.2344(4) 0.2266(5) 0.2994(2) 0.0619(15) Uani 1 1 d . . .
H24A H 0.1777 0.2514 0.2971 0.093 Uiso 1 1 calc R . .
H24B H 0.2540 0.2454 0.2666 0.093 Uiso 1 1 calc R . .
H24C H 0.2689 0.2629 0.3293 0.093 Uiso 1 1 calc R . .
C25 C 0.1804(4) 0.0153(5) 0.2470(2) 0.081(2) Uani 1 1 d . . .
H25A H 0.1864 -0.0647 0.2474 0.121 Uiso 1 1 calc R . .
H25B H 0.2012 0.0455 0.2165 0.121 Uiso 1 1 calc R . .
H25C H 0.1224 0.0343 0.2444 0.121 Uiso 1 1 calc R . .
C26 C 0.3492(4) 0.0340(6) 0.3115(2) 0.0779(19) Uani 1 1 d . . .
H26A H 0.3828 0.0663 0.3430 0.117 Uiso 1 1 calc R . .
H26B H 0.3679 0.0609 0.2797 0.117 Uiso 1 1 calc R . .
H26C H 0.3541 -0.0462 0.3132 0.117 Uiso 1 1 calc R . .
C27 C 0.0768(4) -0.1341(6) 0.3287(3) 0.096(2) Uani 1 1 d . . .
H27A H 0.0348 -0.0771 0.3268 0.145 Uiso 1 1 calc R . .
H27B H 0.0556 -0.2031 0.3406 0.145 Uiso 1 1 calc R . .
H27C H 0.0915 -0.1445 0.2937 0.145 Uiso 1 1 calc R . .
C28 C 0.2498(4) -0.1971(5) 0.3712(3) 0.087(2) Uani 1 1 d . . .
H28A H 0.2638 -0.1942 0.3357 0.130 Uiso 1 1 calc R . .
H28B H 0.2285 -0.2701 0.3774 0.130 Uiso 1 1 calc R . .
H28C H 0.2987 -0.1823 0.3976 0.130 Uiso 1 1 calc R . .
C29 C 0.1418(3) -0.1058(5) 0.4449(2) 0.0747(19) Uani 1 1 d . . .
H29A H 0.1468 -0.0344 0.4627 0.112 Uiso 1 1 calc R . .
H29B H 0.1788 -0.1586 0.4657 0.112 Uiso 1 1 calc R . .
H29C H 0.0853 -0.1321 0.4415 0.112 Uiso 1 1 calc R . .
C30 C 0.4330(4) 0.2379(6) 0.6239(2) 0.0795(19) Uani 1 1 d D . .
H30A H 0.4346 0.1585 0.6322 0.095 Uiso 1 1 calc R . .
H30B H 0.3871 0.2716 0.6382 0.095 Uiso 1 1 calc R . .
C31 C 0.5097(6) 0.2899(10) 0.6464(4) 0.141(4) Uani 1 1 d D . .
H31A H 0.5523 0.2336 0.6573 0.169 Uiso 1 1 calc R . .
H31B H 0.5030 0.3336 0.6779 0.169 Uiso 1 1 calc R . .
C32 C 0.5338(4) 0.3620(7) 0.6050(4) 0.104(3) Uani 1 1 d . . .
H32A H 0.5856 0.3366 0.5949 0.125 Uiso 1 1 calc R . .
H32B H 0.5408 0.4387 0.6177 0.125 Uiso 1 1 calc R . .
C33 C 0.4648(4) 0.3532(5) 0.5596(3) 0.082(2) Uani 1 1 d . . .
H33A H 0.4277 0.4171 0.5587 0.098 Uiso 1 1 calc R . .
H33B H 0.4858 0.3504 0.5257 0.098 Uiso 1 1 calc R . .
C34 C 0.9418(9) 0.8571(12) 0.1242(7) 0.070(4) Uiso 0.50 1 d PD . .
C34' C 0.8448(8) 0.8746(12) 0.0928(5) 0.090(4) Uiso 0.50 1 d PD . .
C35 C 0.9326(8) 0.8442(12) 0.0688(6) 0.075(5) Uiso 0.50 1 d PD . .
C35' C 0.9277(7) 0.8439(10) 0.0918(7) 0.058(3) Uiso 0.50 1 d PD . .
C36 C 0.8560(7) 0.8619(10) 0.0402(5) 0.067(3) Uiso 0.50 1 d PD . .
C36' C 0.9742(15) 0.8616(18) 0.1422(7) 0.115(7) Uiso 0.50 1 d PD . .
C37 C 0.7883(8) 0.8889(12) 0.0650(6) 0.074(4) Uiso 0.50 1 d PD . .
C37' C 0.9576(11) 0.8995(17) 0.1904(7) 0.129(6) Uiso 0.50 1 d PD . .
C38 C 0.8016(9) 0.9107(14) 0.1184(6) 0.082(5) Uiso 0.50 1 d PD . .
C38' C 0.8787(10) 0.9378(16) 0.1858(7) 0.119(6) Uiso 0.50 1 d PD . .
C39 C 0.8772(9) 0.8905(14) 0.1507(6) 0.097(5) Uiso 0.50 1 d PD . .
C39' C 0.8228(10) 0.9213(12) 0.1379(6) 0.071(4) Uiso 0.50 1 d PD . .
C40 C 1.0176(12) 0.8371(19) 0.1683(9) 0.146(8) Uiso 0.50 1 d PD . .
C40' C 0.7850(11) 0.8631(17) 0.0410(7) 0.113(6) Uiso 0.50 1 d PD . .
Li1 Li 0.3699(5) 0.1644(6) 0.5117(3) 0.0400(17) Uani 1 1 d . . .

loop_
_atom_site_aniso_label
_atom_site_aniso_U_11
_atom_site_aniso_U_22
_atom_site_aniso_U_33
_atom_site_aniso_U_23
_atom_site_aniso_U_13
_atom_site_aniso_U_12
Yb1 0.03040(11) 0.03665(12) 0.03137(12) 0.00184(8) 0.00464(8) 0.00571(8)
Cl1 0.0361(6) 0.0532(7) 0.0550(7) 0.0148(6) 0.0094(5) 0.0003(5)
Si1 0.0548(8) 0.0409(7) 0.0505(8) 0.0070(6) 0.0071(7) 0.0159(6)
Si2 0.0355(7) 0.0685(10) 0.0528(9) -0.0039(7) -0.0002(6) 0.0097(7)
Si3 0.0620(9) 0.0553(9) 0.0363(7) -0.0030(6) 0.0087(7) 0.0126(7)
Si4 0.0561(9) 0.0399(8) 0.0706(10) 0.0000(7) -0.0072(8) -0.0065(7)
O1 0.0349(15) 0.0418(17) 0.0346(16) 0.0027(13) 0.0103(13) 0.0057(13)
O2 0.062(2) 0.055(2) 0.055(2) -0.0153(18) 0.0009(18) -0.0091(18)
N1 0.0283(17) 0.041(2) 0.0308(18) -0.0014(15) 0.0060(15) 0.0087(15)
N2 0.0341(19) 0.042(2) 0.039(2) 0.0020(17) 0.0024(17) 0.0082(16)
N3 0.047(2) 0.040(2) 0.038(2) -0.0015(17) 0.0047(17) 0.0008(18)
C1 0.031(2) 0.035(2) 0.031(2) -0.0001(18) 0.0056(18) -0.0009(18)
C2 0.036(2) 0.042(2) 0.033(2) -0.0042(19) 0.0077(19) 0.002(2)
C3 0.043(3) 0.054(3) 0.034(2) -0.007(2) 0.016(2) 0.001(2)
C4 0.045(3) 0.043(3) 0.032(2) 0.0051(19) 0.006(2) -0.004(2)
C5 0.038(2) 0.036(2) 0.045(3) 0.004(2) 0.005(2) 0.0028(19)
C6 0.033(2) 0.036(2) 0.033(2) 0.0001(18) 0.0080(18) 0.0006(18)
C7 0.038(2) 0.038(2) 0.039(2) -0.0040(19) 0.008(2) 0.0070(19)
C8 0.032(2) 0.044(3) 0.030(2) -0.0012(19) 0.0026(18) 0.0100(19)
C9 0.035(2) 0.045(3) 0.031(2) 0.0006(19) 0.0053(18) 0.010(2)
C10 0.047(3) 0.052(3) 0.039(3) -0.002(2) 0.014(2) 0.012(2)
C11 0.100(5) 0.096(5) 0.055(4) -0.009(3) 0.028(3) 0.049(4)
C12 0.036(3) 0.073(4) 0.065(3) 0.000(3) 0.014(3) 0.013(3)
C13 0.070(4) 0.041(3) 0.082(4) -0.002(3) 0.005(3) 0.011(3)
C14 0.067(3) 0.058(3) 0.032(3) 0.007(2) 0.005(2) -0.005(3)
C15 0.132(8) 0.267(13) 0.062(5) 0.068(7) 0.005(5) 0.084(8)
C16 0.189(10) 0.208(10) 0.079(5) 0.083(6) -0.041(6) -0.133(9)
C17 0.261(12) 0.107(6) 0.037(4) 0.004(4) -0.007(5) 0.029(7)
C18 0.081(4) 0.058(4) 0.071(4) -0.008(3) 0.010(3) 0.023(3)
C19 0.122(6) 0.062(4) 0.073(4) 0.022(3) 0.012(4) 0.024(4)
C20 0.092(4) 0.029(3) 0.078(4) 0.001(3) -0.003(3) 0.002(3)
C21 0.044(3) 0.112(6) 0.107(6) -0.022(4) 0.006(3) 0.022(3)
C22 0.068(4) 0.087(5) 0.092(5) 0.004(4) 0.003(4) -0.019(4)
C23 0.055(3) 0.110(5) 0.059(4) -0.017(4) -0.006(3) 0.003(4)
C24 0.073(4) 0.071(4) 0.044(3) 0.014(3) 0.016(3) 0.002(3)
C25 0.107(5) 0.082(5) 0.048(3) -0.016(3) 0.000(3) 0.016(4)
C26 0.082(4) 0.102(5) 0.057(4) 0.007(3) 0.033(3) 0.034(4)
C27 0.089(5) 0.083(5) 0.102(6) -0.009(4) -0.025(4) -0.026(4)
C28 0.091(5) 0.041(3) 0.125(6) -0.008(4) 0.009(4) 0.004(3)
C29 0.055(3) 0.074(4) 0.089(5) 0.035(4) -0.004(3) -0.023(3)
C30 0.089(5) 0.087(5) 0.058(4) -0.021(3) 0.001(3) -0.006(4)
C31 0.118(7) 0.199(11) 0.094(6) -0.005(7) -0.019(6) -0.060(8)
C32 0.067(4) 0.086(5) 0.150(8) -0.035(5) -0.005(5) -0.012(4)
C33 0.096(5) 0.054(4) 0.093(5) -0.014(3) 0.008(4) -0.016(3)
Li1 0.039(4) 0.042(4) 0.038(4) -0.004(3) 0.004(3) 0.001(3)

loop_
_atom_type_symbol
_atom_type_description
_atom_type_scat_dispersion_real
_atom_type_scat_dispersion_imag
_atom_type_scat_source
C C 0.0033 0.0016 'International Tables Vol C Tables 4.2.6.8 and 6.1.1.4'
H H 0.0000 0.0000 'International Tables Vol C Tables 4.2.6.8 and 6.1.1.4'
O O 0.0106 0.0060 'International Tables Vol C Tables 4.2.6.8 and 6.1.1.4'
Si Si 0.0817 0.0704 'International Tables Vol C Tables 4.2.6.8 and 6.1.1.4'
Yb Yb -0.3850 5.5486 'International Tables Vol C Tables 4.2.6.8 and 6.1.1.4'
Cl Cl 0.1484 0.1585 'International Tables Vol C Tables 4.2.6.8 and 6.1.1.4'
Li Li -0.0003 0.0001 'International Tables Vol C Tables 4.2.6.8 and 6.1.1.4'
N N 0.0061 0.0033 'International Tables Vol C Tables 4.2.6.8 and 6.1.1.4'

loop_
_geom_angle_atom_site_label_1
_geom_angle_atom_site_label_2
_geom_angle_atom_site_label_3
_geom_angle
_geom_angle_site_symmetry_1
_geom_angle_site_symmetry_3
_geom_angle_publ_flag
O1 Yb1 N3 113.83(13) . . ?
O1 Yb1 N2 118.05(12) . . ?
N3 Yb1 N2 114.01(14) . . ?
O1 Yb1 Cl1 84.86(8) . . ?
N3 Yb1 Cl1 102.07(10) . . ?
N2 Yb1 Cl1 119.99(10) . . ?
O1 Yb1 Li1 39.68(16) . . ?
N3 Yb1 Li1 111.30(16) . . ?
N2 Yb1 Li1 134.63(16) . . ?
Cl1 Yb1 Li1 45.45(14) . . ?
O1 Yb1 Si3 134.72(8) . . ?
N3 Yb1 Si3 29.80(10) . . ?
N2 Yb1 Si3 105.75(10) . . ?
Cl1 Yb1 Si3 82.95(4) . . ?
Li1 Yb1 Si3 112.26(13) . . ?
O1 Yb1 Si2 118.92(8) . . ?
N3 Yb1 Si2 92.47(10) . . ?
N2 Yb1 Si2 26.62(10) . . ?
Cl1 Yb1 Si2 144.20(4) . . ?
Li1 Yb1 Si2 152.70(13) . . ?
Si3 Yb1 Si2 95.03(4) . . ?
O1 Yb1 Si1 114.86(8) . . ?
N3 Yb1 Si1 129.37(10) . . ?
N2 Yb1 Si1 25.19(10) . . ?
Cl1 Yb1 Si1 95.25(4) . . ?
Li1 Yb1 Si1 114.60(13) . . ?
Si3 Yb1 Si1 109.59(4) . . ?
Si2 Yb1 Si1 51.65(4) . . ?
O1 Yb1 Si4 94.66(9) . . ?
N3 Yb1 Si4 23.28(10) . . ?
N2 Yb1 Si4 116.97(10) . . ?
Cl1 Yb1 Si4 114.90(4) . . ?
Li1 Yb1 Si4 105.54(13) . . ?
Si3 Yb1 Si4 53.07(4) . . ?
Si2 Yb1 Si4 90.92(4) . . ?
Si1 Yb1 Si4 139.82(4) . . ?
Li1 Cl1 Yb1 82.67(19) . . ?
N2 Si1 C20 111.8(2) . . ?
N2 Si1 C19 112.5(3) . . ?
C20 Si1 C19 105.9(3) . . ?
N2 Si1 C18 113.6(3) . . ?
C20 Si1 C18 105.0(3) . . ?
C19 Si1 C18 107.5(3) . . ?
N2 Si1 Yb1 32.77(12) . . ?
C20 Si1 Yb1 79.01(17) . . ?
C19 Si1 Yb1 125.3(2) . . ?
C18 Si1 Yb1 124.1(2) . . ?
N2 Si2 C22 111.2(2) . . ?
N2 Si2 C23 112.0(2) . . ?
C22 Si2 C23 106.5(3) . . ?
N2 Si2 C21 113.9(3) . . ?
C22 Si2 C21 105.3(3) . . ?
C23 Si2 C21 107.4(3) . . ?
N2 Si2 Yb1 34.79(12) . . ?
C22 Si2 Yb1 81.7(2) . . ?
C23 Si2 Yb1 105.33(19) . . ?
C21 Si2 Yb1 142.7(2) . . ?
N3 Si3 C25 114.7(3) . . ?
N3 Si3 C26 113.2(2) . . ?
C25 Si3 C26 107.0(3) . . ?
N3 Si3 C24 110.0(2) . . ?
C25 Si3 C24 105.0(3) . . ?
C26 Si3 C24 106.4(3) . . ?
N3 Si3 Yb1 38.72(13) . . ?
C25 Si3 Yb1 139.7(2) . . ?
C26 Si3 Yb1 112.0(2) . . ?
C24 Si3 Yb1 73.87(17) . . ?
N3 Si4 C28 112.2(3) . . ?
N3 Si4 C27 113.5(3) . . ?
C28 Si4 C27 105.7(3) . . ?
N3 Si4 C29 111.7(2) . . ?
C28 Si4 C29 107.3(3) . . ?
C27 Si4 C29 106.0(3) . . ?
N3 Si4 Yb1 30.14(13) . . ?
C28 Si4 Yb1 125.4(2) . . ?
C27 Si4 Yb1 123.9(2) . . ?
C29 Si4 Yb1 81.6(2) . . ?
C1 O1 Yb1 167.7(3) . . ?
C1 O1 Li1 89.4(3) . . ?
Yb1 O1 Li1 100.8(2) . . ?
C33 O2 C30 107.0(4) . . ?
C33 O2 Li1 123.8(4) . . ?
C30 O2 Li1 129.1(4) . . ?
C8 N1 C9 107.7(3) . 3_656 ?
C8 N1 C7 108.9(3) . . ?
C9 N1 C7 110.0(3) 3_656 . ?
C8 N1 Li1 118.4(3) . . ?
C9 N1 Li1 113.7(3) 3_656 . ?
C7 N1 Li1 97.5(3) . . ?
Si2 N2 Si1 118.8(2) . . ?
Si2 N2 Yb1 118.59(19) . . ?
Si1 N2 Yb1 122.04(19) . . ?
Si4 N3 Si3 121.9(2) . . ?
Si4 N3 Yb1 126.6(2) . . ?
Si3 N3 Yb1 111.47(19) . . ?
O1 C1 C6 117.8(4) . . ?
O1 C1 C2 122.1(4) . . ?
C6 C1 C2 120.1(4) . . ?
O1 C1 Li1 57.5(2) . . ?
C6 C1 Li1 84.3(3) . . ?
C2 C1 Li1 126.3(3) . . ?
C3 C2 C1 116.5(4) . . ?
C3 C2 C10 120.6(4) . . ?
C1 C2 C10 122.9(4) . . ?
C4 C3 C2 124.8(4) . . ?
C4 C3 H3 117.6 . . ?
C2 C3 H3 117.6 . . ?
C3 C4 C5 116.7(4) . . ?
C3 C4 C14 121.8(4) . . ?
C5 C4 C14 121.5(4) . . ?
C4 C5 C6 121.8(4) . . ?
C4 C5 H5 119.1 . . ?
C6 C5 H5 119.1 . . ?
C5 C6 C1 119.9(4) . . ?
C5 C6 C7 120.0(4) . . ?
C1 C6 C7 120.1(4) . . ?
C5 C6 Li1 133.9(3) . . ?
C1 C6 Li1 65.0(3) . . ?
C7 C6 Li1 73.2(3) . . ?
N1 C7 C6 112.2(3) . . ?
N1 C7 H7A 109.2 . . ?
C6 C7 H7A 109.2 . . ?
N1 C7 H7B 109.2 . . ?
C6 C7 H7B 109.2 . . ?
H7A C7 H7B 107.9 . . ?
N1 C8 C9 111.3(3) . . ?
N1 C8 H8A 109.4 . . ?
C9 C8 H8A 109.4 . . ?
N1 C8 H8B 109.4 . . ?
C9 C8 H8B 109.4 . . ?
H8A C8 H8B 108.0 . . ?
N1 C9 C8 110.6(3) 3_656 . ?
N1 C9 H9A 109.5 3_656 . ?
C8 C9 H9A 109.5 . . ?
N1 C9 H9B 109.5 3_656 . ?
C8 C9 H9B 109.5 . . ?
H9A C9 H9B 108.1 . . ?
C12 C10 C2 109.5(4) . . ?
C12 C10 C13 110.0(4) . . ?
C2 C10 C13 110.3(4) . . ?
C12 C10 C11 107.5(4) . . ?
C2 C10 C11 112.6(4) . . ?
C13 C10 C11 106.9(5) . . ?
C10 C11 H11A 109.5 . . ?
C10 C11 H11B 109.5 . . ?
H11A C11 H11B 109.5 . . ?
C10 C11 H11C 109.5 . . ?
H11A C11 H11C 109.5 . . ?
H11B C11 H11C 109.5 . . ?
C10 C12 H12A 109.5 . . ?
C10 C12 H12B 109.5 . . ?
H12A C12 H12B 109.5 . . ?
C10 C12 H12C 109.5 . . ?
H12A C12 H12C 109.5 . . ?
H12B C12 H12C 109.5 . . ?
C10 C13 H13A 109.5 . . ?
C10 C13 H13B 109.5 . . ?
H13A C13 H13B 109.5 . . ?
C10 C13 H13C 109.5 . . ?
H13A C13 H13C 109.5 . . ?
H13B C13 H13C 109.5 . . ?
C17 C14 C16 111.8(7) . . ?
C17 C14 C15 103.4(7) . . ?
C16 C14 C15 109.9(8) . . ?
C17 C14 C4 112.2(5) . . ?
C16 C14 C4 108.6(4) . . ?
C15 C14 C4 110.9(5) . . ?
C14 C15 H15A 109.5 . . ?
C14 C15 H15B 109.5 . . ?
H15A C15 H15B 109.5 . . ?
C14 C15 H15C 109.5 . . ?
H15A C15 H15C 109.5 . . ?
H15B C15 H15C 109.5 . . ?
C14 C16 H16A 109.5 . . ?
C14 C16 H16B 109.5 . . ?
H16A C16 H16B 109.5 . . ?
C14 C16 H16C 109.5 . . ?
H16A C16 H16C 109.5 . . ?
H16B C16 H16C 109.5 . . ?
C14 C17 H17A 109.5 . . ?
C14 C17 H17B 109.5 . . ?
H17A C17 H17B 109.5 . . ?
C14 C17 H17C 109.5 . . ?
H17A C17 H17C 109.5 . . ?
H17B C17 H17C 109.5 . . ?
Si1 C18 H18A 109.5 . . ?
Si1 C18 H18B 109.5 . . ?
H18A C18 H18B 109.5 . . ?
Si1 C18 H18C 109.5 . . ?
H18A C18 H18C 109.5 . . ?
H18B C18 H18C 109.5 . . ?
Si1 C19 H19A 109.5 . . ?
Si1 C19 H19B 109.5 . . ?
H19A C19 H19B 109.5 . . ?
Si1 C19 H19C 109.5 . . ?
H19A C19 H19C 109.5 . . ?
H19B C19 H19C 109.5 . . ?
Si1 C20 H20A 109.5 . . ?
Si1 C20 H20B 109.5 . . ?
H20A C20 H20B 109.5 . . ?
Si1 C20 H20C 109.5 . . ?
H20A C20 H20C 109.5 . . ?
H20B C20 H20C 109.5 . . ?
Si2 C21 H21A 109.5 . . ?
Si2 C21 H21B 109.5 . . ?
H21A C21 H21B 109.5 . . ?
Si2 C21 H21C 109.5 . . ?
H21A C21 H21C 109.5 . . ?
H21B C21 H21C 109.5 . . ?
Si2 C22 H22A 109.5 . . ?
Si2 C22 H22B 109.5 . . ?
H22A C22 H22B 109.5 . . ?
Si2 C22 H22C 109.5 . . ?
H22A C22 H22C 109.5 . . ?
H22B C22 H22C 109.5 . . ?
Si2 C23 H23A 109.5 . . ?
Si2 C23 H23B 109.5 . . ?
H23A C23 H23B 109.5 . . ?
Si2 C23 H23C 109.5 . . ?
H23A C23 H23C 109.5 . . ?
H23B C23 H23C 109.5 . . ?
Si3 C24 H24A 109.5 . . ?
Si3 C24 H24B 109.5 . . ?
H24A C24 H24B 109.5 . . ?
Si3 C24 H24C 109.5 . . ?
H24A C24 H24C 109.5 . . ?
H24B C24 H24C 109.5 . . ?
Si3 C25 H25A 109.5 . . ?
Si3 C25 H25B 109.5 . . ?
H25A C25 H25B 109.5 . . ?
Si3 C25 H25C 109.5 . . ?
H25A C25 H25C 109.5 . . ?
H25B C25 H25C 109.5 . . ?
Si3 C26 H26A 109.5 . . ?
Si3 C26 H26B 109.5 . . ?
H26A C26 H26B 109.5 . . ?
Si3 C26 H26C 109.5 . . ?
H26A C26 H26C 109.5 . . ?
H26B C26 H26C 109.5 . . ?
Si4 C27 H27A 109.5 . . ?
Si4 C27 H27B 109.5 . . ?
H27A C27 H27B 109.5 . . ?
Si4 C27 H27C 109.5 . . ?
H27A C27 H27C 109.5 . . ?
H27B C27 H27C 109.5 . . ?
Si4 C28 H28A 109.5 . . ?
Si4 C28 H28B 109.5 . . ?
H28A C28 H28B 109.5 . . ?
Si4 C28 H28C 109.5 . . ?
H28A C28 H28C 109.5 . . ?
H28B C28 H28C 109.5 . . ?
Si4 C29 H29A 109.5 . . ?
Si4 C29 H29B 109.5 . . ?
H29A C29 H29B 109.5 . . ?
Si4 C29 H29C 109.5 . . ?
H29A C29 H29C 109.5 . . ?
H29B C29 H29C 109.5 . . ?
O2 C30 C31 106.1(6) . . ?
O2 C30 H30A 110.5 . . ?
C31 C30 H30A 110.5 . . ?
O2 C30 H30B 110.5 . . ?
C31 C30 H30B 110.5 . . ?
H30A C30 H30B 108.7 . . ?
C30 C31 C32 107.5(7) . . ?
C30 C31 H31A 110.2 . . ?
C32 C31 H31A 110.2 . . ?
C30 C31 H31B 110.2 . . ?
C32 C31 H31B 110.2 . . ?
H31A C31 H31B 108.5 . . ?
C31 C32 C33 104.6(6) . . ?
C31 C32 H32A 110.8 . . ?
C33 C32 H32A 110.8 . . ?
C31 C32 H32B 110.8 . . ?
C33 C32 H32B 110.8 . . ?
H32A C32 H32B 108.9 . . ?
O2 C33 C32 106.0(6) . . ?
O2 C33 H33A 110.5 . . ?
C32 C33 H33A 110.5 . . ?
O2 C33 H33B 110.5 . . ?
C32 C33 H33B 110.5 . . ?
H33A C33 H33B 108.7 . . ?
C35 C34 C39 123.6(15) . . ?
C35 C34 C40 130.3(13) . . ?
C39 C34 C40 106.1(14) . . ?
C39' C34' C35' 120.8(14) . . ?
C39' C34' C40' 122.6(14) . . ?
C35' C34' C40' 116.4(13) . . ?
C36 C35 C34 116.8(14) . . ?
C36' C35' C34' 108.8(18) . . ?
C35 C36 C37 121.8(13) . . ?
C37' C36' C35' 135(2) . . ?
C38 C37 C36 119.2(13) . . ?
C38' C37' C36' 111.6(19) . . ?
C37 C38 C39 122.0(14) . . ?
C37' C38' C39' 119.7(17) . . ?
C38 C39 C34 116.0(14) . . ?
C34' C39' C38' 123.4(15) . . ?
O2 Li1 N1 116.6(4) . . ?
O2 Li1 O1 121.8(4) . . ?
N1 Li1 O1 100.9(3) . . ?
O2 Li1 Cl1 115.2(4) . . ?
N1 Li1 Cl1 107.5(3) . . ?
O1 Li1 Cl1 91.1(3) . . ?
O2 Li1 C1 101.9(3) . . ?
N1 Li1 C1 89.3(3) . . ?
O1 Li1 C1 33.16(16) . . ?
Cl1 Li1 C1 124.3(3) . . ?
O2 Li1 C6 105.5(3) . . ?
N1 Li1 C6 60.0(2) . . ?
O1 Li1 C6 56.8(2) . . ?
Cl1 Li1 C6 137.9(3) . . ?
C1 Li1 C6 30.67(15) . . ?
O2 Li1 Yb1 137.2(3) . . ?
N1 Li1 Yb1 105.9(3) . . ?
O1 Li1 Yb1 39.53(15) . . ?
Cl1 Li1 Yb1 51.88(15) . . ?
C1 Li1 Yb1 72.5(2) . . ?
C6 Li1 Yb1 90.6(2) . . ?

loop_
_geom_bond_atom_site_label_1
_geom_bond_atom_site_label_2
_geom_bond_distance
_geom_bond_site_symmetry_2
_geom_bond_publ_flag
Yb1 O1 2.099(3) . ?
Yb1 N3 2.180(4) . ?
Yb1 N2 2.195(3) . ?
Yb1 Cl1 2.5704(11) . ?
Yb1 Li1 3.240(7) . ?
Yb1 Si3 3.2436(14) . ?
Yb1 Si2 3.3783(14) . ?
Yb1 Si1 3.4382(13) . ?
Yb1 Si4 3.4871(15) . ?
Cl1 Li1 2.328(8) . ?
Si1 N2 1.726(4) . ?
Si1 C20 1.827(6) . ?
Si1 C19 1.876(6) . ?
Si1 C18 1.877(6) . ?
Si2 N2 1.724(4) . ?
Si2 C22 1.861(7) . ?
Si2 C23 1.866(6) . ?
Si2 C21 1.871(6) . ?
Si3 N3 1.732(4) . ?
Si3 C25 1.867(6) . ?
Si3 C26 1.874(6) . ?
Si3 C24 1.879(6) . ?
Si4 N3 1.716(4) . ?
Si4 C28 1.873(6) . ?
Si4 C27 1.879(6) . ?
Si4 C29 1.890(6) . ?
O1 C1 1.366(5) . ?
O1 Li1 2.106(8) . ?
O2 C33 1.417(7) . ?
O2 C30 1.442(7) . ?
O2 Li1 1.900(8) . ?
N1 C8 1.475(5) . ?
N1 C9 1.478(5) 3_656 ?
N1 C7 1.484(5) . ?
N1 Li1 2.096(8) . ?
C1 C6 1.406(6) . ?
C1 C2 1.406(6) . ?
C1 Li1 2.498(9) . ?
C2 C3 1.400(6) . ?
C2 C10 1.528(6) . ?
C3 C4 1.380(6) . ?
C3 H3 0.9500 . ?
C4 C5 1.385(6) . ?
C4 C14 1.530(6) . ?
C5 C6 1.388(6) . ?
C5 H5 0.9500 . ?
C6 C7 1.509(6) . ?
C6 Li1 2.743(9) . ?
C7 H7A 0.9900 . ?
C7 H7B 0.9900 . ?
C8 C9 1.514(6) . ?
C8 H8A 0.9900 . ?
C8 H8B 0.9900 . ?
C9 N1 1.478(5) 3_656 ?
C9 H9A 0.9900 . ?
C9 H9B 0.9900 . ?
C10 C12 1.518(7) . ?
C10 C13 1.538(7) . ?
C10 C11 1.538(7) . ?
C11 H11A 0.9800 . ?
C11 H11B 0.9800 . ?
C11 H11C 0.9800 . ?
C12 H12A 0.9800 . ?
C12 H12B 0.9800 . ?
C12 H12C 0.9800 . ?
C13 H13A 0.9800 . ?
C13 H13B 0.9800 . ?
C13 H13C 0.9800 . ?
C14 C17 1.473(8) . ?
C14 C16 1.492(9) . ?
C14 C15 1.517(9) . ?
C15 H15A 0.9800 . ?
C15 H15B 0.9800 . ?
C15 H15C 0.9800 . ?
C16 H16A 0.9800 . ?
C16 H16B 0.9800 . ?
C16 H16C 0.9800 . ?
C17 H17A 0.9800 . ?
C17 H17B 0.9800 . ?
C17 H17C 0.9800 . ?
C18 H18A 0.9800 . ?
C18 H18B 0.9800 . ?
C18 H18C 0.9800 . ?
C19 H19A 0.9800 . ?
C19 H19B 0.9800 . ?
C19 H19C 0.9800 . ?
C20 H20A 0.9800 . ?
C20 H20B 0.9800 . ?
C20 H20C 0.9800 . ?
C21 H21A 0.9800 . ?
C21 H21B 0.9800 . ?
C21 H21C 0.9800 . ?
C22 H22A 0.9800 . ?
C22 H22B 0.9800 . ?
C22 H22C 0.9800 . ?
C23 H23A 0.9800 . ?
C23 H23B 0.9800 . ?
C23 H23C 0.9800 . ?
C24 H24A 0.9800 . ?
C24 H24B 0.9800 . ?
C24 H24C 0.9800 . ?
C25 H25A 0.9800 . ?
C25 H25B 0.9800 . ?
C25 H25C 0.9800 . ?
C26 H26A 0.9800 . ?
C26 H26B 0.9800 . ?
C26 H26C 0.9800 . ?
C27 H27A 0.9800 . ?
C27 H27B 0.9800 . ?
C27 H27C 0.9800 . ?
C28 H28A 0.9800 . ?
C28 H28B 0.9800 . ?
C28 H28C 0.9800 . ?
C29 H29A 0.9800 . ?
C29 H29B 0.9800 . ?
C29 H29C 0.9800 . ?
C30 C31 1.450(9) . ?
C30 H30A 0.9900 . ?
C30 H30B 0.9900 . ?
C31 C32 1.485(12) . ?
C31 H31A 0.9900 . ?
C31 H31B 0.9900 . ?
C32 C33 1.490(9) . ?
C32 H32A 0.9900 . ?
C32 H32B 0.9900 . ?
C33 H33A 0.9900 . ?
C33 H33B 0.9900 . ?
C34 C35 1.413(15) . ?
C34 C39 1.424(14) . ?
C34 C40 1.558(17) . ?
C34' C39' 1.393(14) . ?
C34' C35' 1.431(14) . ?
C34' C40' 1.522(15) . ?
C35 C36 1.370(13) . ?
C35' C36' 1.402(16) . ?
C36 C37 1.423(14) . ?
C36' C37' 1.393(16) . ?
C37 C38 1.374(15) . ?
C37' C38' 1.376(16) . ?
C38 C39 1.401(15) . ?
C38' C39' 1.422(16) . ?
